data_4126952
loop_
_publ_author_name
'Harada, Jun'
'Yoneyama, Naho'
'Yokokura, Seiya'
'Takahashi, Yukihiro'
'Miura, Atsushi'
'Kitamura, Noboru'
'Inabe, Tamotsu'

_publ_section_title
;
 Ferroelectricity and Piezoelectricity in Free-Standing Polycrystalline
 Films of Plastic Crystals.
;
_journal_name_full 'Journal of the American Chemical Society'
_journal_paper_doi 10.1021/jacs.7b10539
_journal_year 2017
_chemical_formula_moiety 'Cl4 Fe, C4 H12 N'
_chemical_formula_sum 'C4 H12 Cl4 Fe N'
_chemical_formula_weight 271.80
_space_group_crystal_system orthorhombic
_space_group_IT_number 57
_space_group_name_Hall '-P 2c 2b'
_space_group_name_H-M_alt 'P b c m'
_symmetry_space_group_name_Hall '-P 2c 2b'
_symmetry_space_group_name_H-M 'P b c m'
_atom_sites_solution_hydrogens geom
_atom_sites_solution_primary dual
_audit_creation_date 2017-08-03
_audit_creation_method
;
Olex2 1.2
(compiled 2017.07.20 svn.r3457 for OlexSys, GUI svn.r5370)
;
_cell_angle_alpha 90
_cell_angle_beta 90
_cell_angle_gamma 90
_cell_formula_units_Z 4
_cell_length_a 6.4415(15)
_cell_length_b 13.071(3)
_cell_length_c 14.001(3)
_cell_measurement_reflns_used 5087
_cell_measurement_temperature 250
_cell_measurement_theta_max 24.875
_cell_measurement_theta_min 2.910
_cell_volume 1178.8(5)
_computing_cell_refinement 'SAINT v8.34A (Bruker, 2013)'
_computing_data_collection 'Bruker APEX2 2014.1-1 (Bruker, 2014)'
_computing_data_reduction 'SAINT v8.34A (Bruker, 2013)'
_computing_molecular_graphics 'Olex2 (Dolomanov et al., 2009)'
_computing_publication_material 'Olex2 (Dolomanov et al., 2009)'
_computing_structure_refinement 'ShelXL (Sheldrick, 2015)'
_computing_structure_solution 'ShelXT (Sheldrick, 2015)'
_diffrn_ambient_temperature 250
_diffrn_detector_area_resol_mean 8.3333
_diffrn_measured_fraction_theta_full 1.000
_diffrn_measured_fraction_theta_max 0.999
_diffrn_measurement_device_type 'Bruker APEX-II CCD'
_diffrn_measurement_method '\f and \w scans'
_diffrn_radiation_type MoK\a
_diffrn_radiation_wavelength 0.71073
_diffrn_reflns_av_R_equivalents 0.0422
_diffrn_reflns_av_unetI/netI 0.0210
_diffrn_reflns_Laue_measured_fraction_full 1.000
_diffrn_reflns_Laue_measured_fraction_max 0.999
_diffrn_reflns_limit_h_max 8
_diffrn_reflns_limit_h_min -8
_diffrn_reflns_limit_k_max 16
_diffrn_reflns_limit_k_min -16
_diffrn_reflns_limit_l_max 18
_diffrn_reflns_limit_l_min -18
_diffrn_reflns_number 15789
_diffrn_reflns_point_group_measured_fraction_full 1.000
_diffrn_reflns_point_group_measured_fraction_max 0.999
_diffrn_reflns_theta_full 25.242
_diffrn_reflns_theta_max 27.523
_diffrn_reflns_theta_min 2.910
_diffrn_source 'rotating-anode X-ray tube'
_diffrn_standards_number 0
_exptl_absorpt_coefficient_mu 2.129
_exptl_absorpt_correction_T_max 0.8735
_exptl_absorpt_correction_T_min 0.6078
_exptl_absorpt_correction_type multi-scan
_exptl_absorpt_process_details
'SADABS-2014/4 (Bruker,2014/4) was used for absorption correction. wR2(int) was 0.1094 before and 0.0537 after correction. The Ratio of minimum to maximum transmission is 0.6958. The \l/2 correction factor is Not present.'
_exptl_crystal_colour yellow
_exptl_crystal_colour_primary yellow
_exptl_crystal_density_diffrn 1.531
_exptl_crystal_description plate
_exptl_crystal_F_000 548
_exptl_crystal_size_max 0.312
_exptl_crystal_size_mid 0.087
_exptl_crystal_size_min 0.012
_refine_diff_density_max 0.480
_refine_diff_density_min -0.362
_refine_diff_density_rms 0.082
_refine_ls_extinction_method none
_refine_ls_goodness_of_fit_ref 1.038
_refine_ls_hydrogen_treatment constr
_refine_ls_matrix_type full
_refine_ls_number_parameters 53
_refine_ls_number_reflns 1411
_refine_ls_number_restraints 0
_refine_ls_restrained_S_all 1.038
_refine_ls_R_factor_all 0.0625
_refine_ls_R_factor_gt 0.0445
_refine_ls_shift/su_max 0.000
_refine_ls_shift/su_mean 0.000
_refine_ls_structure_factor_coef Fsqd
_refine_ls_weighting_details 'w=1/[\s^2^(Fo^2^)+(0.0585P)^2^+1.3730P] where P=(Fo^2^+2Fc^2^)/3'
_refine_ls_weighting_scheme calc
_refine_ls_wR_factor_gt 0.1137
_refine_ls_wR_factor_ref 0.1271
_reflns_Friedel_coverage 0.000
_reflns_number_gt 1057
_reflns_number_total 1411
_reflns_threshold_expression 'I > 2\s(I)'
_cod_data_source_file ja7b10539_si_002.cif
_cod_data_source_block TMA_FeCl4_250K
_cod_database_code 4126952
_shelxl_version_number 2014/6
_shelx_space_group_comment
;
The symmetry employed for this shelxl refinement is uniquely defined
by the following loop, which should always be used as a source of
symmetry information in preference to the above space-group names.
They are only intended as comments.
;
_shelx_estimated_absorpt_t_max 0.975
_shelx_estimated_absorpt_t_min 0.556
_olex2_refinement_description
;
1. Fixed Uiso
 At 1.5 times of:
  All C(H,H,H) groups
2.a Idealised Me refined as rotating group:
 C1(H1A,H1B,H1C), C2(H2A,H2B,H2C)
;
_olex2_submission_special_instructions 'No special instructions were received'

loop_
_space_group_symop_operation_xyz
'x, y, z'
'-x, -y, z+1/2'
'-x, y+1/2, -z+1/2'
'x, -y+1/2, -z'
'-x, -y, -z'
'x, y, -z-1/2'
'x, -y-1/2, z-1/2'
'-x, y-1/2, z'

loop_
_atom_site_label
_atom_site_type_symbol
_atom_site_fract_x
_atom_site_fract_y
_atom_site_fract_z
_atom_site_U_iso_or_equiv
_atom_site_adp_type
_atom_site_occupancy
_atom_site_site_symmetry_order
_atom_site_calc_flag
_atom_site_refinement_flags_posn
_atom_site_refinement_flags_adp
_atom_site_refinement_flags_occupancy
Fe1 Fe 0.48709(10) 0.52906(5) 0.2500 0.0492(2) Uani 1 2 d S T P
Cl1 Cl 0.5382(3) 0.69421(13) 0.2500 0.0936(6) Uani 1 2 d S T P
Cl2 Cl 0.62230(19) 0.46507(10) 0.37883(8) 0.0857(4) Uani 1 1 d . . .
Cl3 Cl 0.1543(2) 0.50044(14) 0.2500 0.0786(5) Uani 1 2 d S T P
N1 N 0.0449(7) 0.2500 0.5000 0.0562(10) Uani 1 2 d S T P
C1 C -0.0862(11) 0.2011(6) 0.4281(4) 0.128(2) Uani 1 1 d . . .
H1A H -0.1865 0.1571 0.4595 0.191 Uiso 1 1 calc GR . .
H1B H -0.0005 0.1606 0.3856 0.191 Uiso 1 1 calc GR . .
H1C H -0.1586 0.2532 0.3917 0.191 Uiso 1 1 calc GR . .
C2 C 0.1688(13) 0.3278(6) 0.4555(5) 0.159(3) Uani 1 1 d . . .
H2A H 0.2262 0.3724 0.5042 0.238 Uiso 1 1 calc GR . .
H2B H 0.0830 0.3676 0.4124 0.238 Uiso 1 1 calc GR . .
H2C H 0.2808 0.2961 0.4200 0.238 Uiso 1 1 calc GR . .

loop_
_atom_site_aniso_label
_atom_site_aniso_U_11
_atom_site_aniso_U_22
_atom_site_aniso_U_33
_atom_site_aniso_U_23
_atom_site_aniso_U_13
_atom_site_aniso_U_12
Fe1 0.0462(4) 0.0548(4) 0.0465(4) 0.000 0.000 -0.0021(3)
Cl1 0.1202(14) 0.0563(9) 0.1042(13) 0.000 0.000 -0.0137(9)
Cl2 0.0808(7) 0.1084(9) 0.0680(6) 0.0246(6) -0.0194(6) -0.0088(6)
Cl3 0.0448(7) 0.0992(11) 0.0920(11) 0.000 0.000 -0.0016(7)
N1 0.065(2) 0.051(2) 0.053(2) -0.0014(18) 0.000 0.000
C1 0.143(5) 0.146(6) 0.094(4) -0.029(4) -0.027(4) -0.037(5)
C2 0.194(8) 0.145(6) 0.137(6) -0.018(5) 0.069(6) -0.090(6)

loop_
_atom_type_symbol
_atom_type_description
_atom_type_scat_dispersion_real
_atom_type_scat_dispersion_imag
_atom_type_scat_source
C C 0.0033 0.0016 'International Tables Vol C Tables 4.2.6.8 and 6.1.1.4'
H H 0.0000 0.0000 'International Tables Vol C Tables 4.2.6.8 and 6.1.1.4'
N N 0.0061 0.0033 'International Tables Vol C Tables 4.2.6.8 and 6.1.1.4'
Cl Cl 0.1484 0.1585 'International Tables Vol C Tables 4.2.6.8 and 6.1.1.4'
Fe Fe 0.3463 0.8444 'International Tables Vol C Tables 4.2.6.8 and 6.1.1.4'

loop_
_geom_angle_atom_site_label_1
_geom_angle_atom_site_label_2
_geom_angle_atom_site_label_3
_geom_angle
_geom_angle_site_symmetry_1
_geom_angle_site_symmetry_3
Cl2 Fe1 Cl1 108.69(5) . .
Cl2 Fe1 Cl1 108.69(5) 6_556 .
Cl2 Fe1 Cl2 112.39(8) . 6_556
Cl2 Fe1 Cl3 109.21(5) . .
Cl2 Fe1 Cl3 109.21(5) 6_556 .
Cl3 Fe1 Cl1 108.57(8) . .
C1 N1 C1 109.4(6) . 4_556
C2 N1 C1 108.1(5) 4_556 .
C2 N1 C1 109.4(4) 4_556 4_556
C2 N1 C1 108.1(5) . 4_556
C2 N1 C1 109.4(4) . .
C2 N1 C2 112.4(8) 4_556 .
N1 C1 H1A 109.5 . .
N1 C1 H1B 109.5 . .
N1 C1 H1C 109.5 . .
H1A C1 H1B 109.5 . .
H1A C1 H1C 109.5 . .
H1B C1 H1C 109.5 . .
N1 C2 H2A 109.5 . .
N1 C2 H2B 109.5 . .
N1 C2 H2C 109.5 . .
H2A C2 H2B 109.5 . .
H2A C2 H2C 109.5 . .
H2B C2 H2C 109.5 . .

loop_
_geom_bond_atom_site_label_1
_geom_bond_atom_site_label_2
_geom_bond_distance
_geom_bond_site_symmetry_2
Fe1 Cl1 2.1836(18) .
Fe1 Cl2 2.1706(12) 6_556
Fe1 Cl2 2.1706(12) .
Fe1 Cl3 2.1764(16) .
N1 C1 1.461(6) 4_556
N1 C1 1.461(6) .
N1 C2 1.435(6) .
N1 C2 1.435(6) 4_556
C1 H1A 0.9700 .
C1 H1B 0.9700 .
C1 H1C 0.9700 .
C2 H2A 0.9700 .
C2 H2B 0.9700 .
C2 H2C 0.9700 .
